data_1556800
loop_
_publ_author_name
'Aaker\"oy, Christer B'
'Spartz, Christine L.'
'Dembowski, Sean'
'Dwyre, Savannah'
'Desper, John'

_publ_section_title
;
 A systematic structural study of halogen bonding versus hydrogen bonding
 within competitive supramolecular systems.
;
_journal_issue 'Pt 5'
_journal_name_full IUCrJ
_journal_page_first 498
_journal_page_last 510
_journal_paper_doi 10.1107/S2052252515010854
_journal_volume 2
_journal_year 2015
_chemical_formula_moiety
;
(C4 H4 N2 O) (C6 H F4 I O)
;
_chemical_formula_sum 'C10 H5 F4 I N2 O2'
_chemical_formula_weight 388.06
_chemical_name_systematic
;
CS---AP-11--16 pyrazine 1-oxide, 4-I---F4-PhOH
;
_space_group_IT_number 14
_space_group_name_Hall '-P 2yn'
_space_group_name_H-M_alt 'P 1 21/n 1'
_symmetry_cell_setting monoclinic
_symmetry_space_group_name_H-M 'P 1 21/n 1'
_atom_sites_solution_hydrogens geom
_atom_sites_solution_primary direct
_atom_sites_solution_secondary difmap
_audit_creation_method SHELXL-97
_cell_angle_alpha 90.00
_cell_angle_beta 103.591(6)
_cell_angle_gamma 90.00
_cell_formula_units_Z 4
_cell_length_a 11.701(2)
_cell_length_b 4.6121(9)
_cell_length_c 21.594(4)
_cell_measurement_reflns_used 5600
_cell_measurement_temperature 120(2)
_cell_measurement_theta_max 33.74
_cell_measurement_theta_min 3.58
_cell_volume 1132.7(4)
_computing_cell_refinement 'Bruker SAINT'
_computing_data_collection 'Bruker APEX2'
_computing_data_reduction 'Bruker SAINT'
_computing_molecular_graphics 'Bruker SHELXTL'
_computing_publication_material 'Bruker SHELXTL'
_computing_structure_refinement 'SHELXL-97 (Sheldrick, 2008)'
_computing_structure_solution 'SHELXS-97 (Sheldrick, 2008)'
_diffrn_ambient_temperature 120(2)
_diffrn_measured_fraction_theta_full 0.970
_diffrn_measured_fraction_theta_max 0.831
_diffrn_measurement_device_type 'Bruker APEX-II CCD'
_diffrn_measurement_method '\f and \w scans'
_diffrn_radiation_monochromator graphite
_diffrn_radiation_source 'fine-focus sealed tube'
_diffrn_radiation_type MoK\a
_diffrn_radiation_wavelength 0.71073
_diffrn_reflns_av_R_equivalents 0.0224
_diffrn_reflns_av_sigmaI/netI 0.0291
_diffrn_reflns_limit_h_max 12
_diffrn_reflns_limit_h_min -17
_diffrn_reflns_limit_k_max 4
_diffrn_reflns_limit_k_min -6
_diffrn_reflns_limit_l_max 33
_diffrn_reflns_limit_l_min -31
_diffrn_reflns_number 8224
_diffrn_reflns_theta_full 30.00
_diffrn_reflns_theta_max 33.72
_diffrn_reflns_theta_min 1.83
_exptl_absorpt_coefficient_mu 2.881
_exptl_absorpt_correction_T_max 0.8023
_exptl_absorpt_correction_T_min 0.4236
_exptl_absorpt_correction_type multi-scan
_exptl_absorpt_process_details SADABS
_exptl_crystal_colour bronze
_exptl_crystal_density_diffrn 2.275
_exptl_crystal_density_method 'not measured'
_exptl_crystal_description plate
_exptl_crystal_F_000 736
_exptl_crystal_size_max 0.36
_exptl_crystal_size_mid 0.26
_exptl_crystal_size_min 0.08
_refine_diff_density_max 0.710
_refine_diff_density_min -0.825
_refine_diff_density_rms 0.099
_refine_ls_extinction_method none
_refine_ls_goodness_of_fit_ref 1.009
_refine_ls_hydrogen_treatment mixed
_refine_ls_matrix_type full
_refine_ls_number_parameters 175
_refine_ls_number_reflns 3766
_refine_ls_number_restraints 0
_refine_ls_restrained_S_all 1.009
_refine_ls_R_factor_all 0.0287
_refine_ls_R_factor_gt 0.0238
_refine_ls_shift/su_max 0.002
_refine_ls_shift/su_mean 0.000
_refine_ls_structure_factor_coef Fsqd
_refine_ls_weighting_details 'calc w=1/[\s^2^(Fo^2^)+(0.0300P)^2^+0.7000P] where P=(Fo^2^+2Fc^2^)/3'
_refine_ls_weighting_scheme calc
_refine_ls_wR_factor_gt 0.0596
_refine_ls_wR_factor_ref 0.0625
_reflns_number_gt 3283
_reflns_number_total 3766
_reflns_threshold_expression >2sigma(I)
_cod_data_source_file lc5065.cif
_cod_data_source_block IF4OH16
_cod_depositor_comments
;
The following automatic conversions were performed:

data item '_symmetry_cell_setting' value 'Monoclinic' was changed to
'monoclinic' in accordance with the
/home/saulius/struct/COD-crude-data/automatic-downloads/DataCite-retrospective/IUCr/depositions/lib/dictionaries/cif_core.dic
dictionary named 'cif_core.dic' version 2.4.2 last updated on
2011-04-26.

Automatic conversion script
Id: cif_fix_values 7556 2019-12-06 15:28:31Z antanas 
;
_cod_original_sg_symbol_H-M P2(1)/n
_cod_database_code 1556800
_publcif_datablock.id {6d39515b-f086-49bc-90f2-4fc03acd9b23}

loop_
_symmetry_equiv_pos_as_xyz
'x, y, z'
'-x+1/2, y+1/2, -z+1/2'
'-x, -y, -z'
'x-1/2, -y-1/2, z-1/2'

loop_
_atom_site_label
_atom_site_type_symbol
_atom_site_fract_x
_atom_site_fract_y
_atom_site_fract_z
_atom_site_U_iso_or_equiv
_atom_site_adp_type
_atom_site_occupancy
_atom_site_symmetry_multiplicity
_atom_site_calc_flag
_atom_site_refinement_flags
N11 N 0.05119(15) -0.2042(4) 0.08733(8) 0.0227(3) Uani 1 1 d .
O11 O -0.02786(14) -0.4030(4) 0.07514(8) 0.0332(3) Uani 1 1 d .
C12 C 0.07272(17) -0.0561(5) 0.14273(9) 0.0248(4) Uani 1 1 d .
H12 H 0.0287 -0.0955 0.1735 0.030 Uiso 1 1 calc R
C13 C 0.15869(18) 0.1516(4) 0.15410(10) 0.0236(4) Uani 1 1 d .
H13 H 0.1734 0.2519 0.1936 0.028 Uiso 1 1 calc R
N14 N 0.22298(15) 0.2208(4) 0.11279(9) 0.0244(3) Uani 1 1 d .
C15 C 0.19978(17) 0.0733(5) 0.05833(9) 0.0246(4) Uani 1 1 d .
H15 H 0.2430 0.1192 0.0275 0.030 Uiso 1 1 calc R
C16 C 0.11656(18) -0.1420(5) 0.04440(10) 0.0244(4) Uani 1 1 d .
H16 H 0.1047 -0.2460 0.0054 0.029 Uiso 1 1 calc R
C21 C 0.44678(17) 0.7764(4) 0.16067(9) 0.0200(3) Uani 1 1 d .
O21 O 0.35987(14) 0.6295(4) 0.17685(7) 0.0269(3) Uani 1 1 d .
H21 H 0.332(3) 0.530(7) 0.1519(14) 0.032 Uiso 1 1 d .
C22 C 0.51018(16) 0.9747(4) 0.20371(8) 0.0202(3) Uani 1 1 d .
F22 F 0.47836(11) 1.0143(3) 0.25905(5) 0.0301(3) Uani 1 1 d .
C23 C 0.60213(17) 1.1296(4) 0.19131(9) 0.0207(3) Uani 1 1 d .
F23 F 0.65840(12) 1.3171(3) 0.23534(6) 0.0289(3) Uani 1 1 d .
C24 C 0.63639(15) 1.0949(4) 0.13459(8) 0.0196(3) Uani 1 1 d .
I1 I 0.780400(10) 1.31425(3) 0.117521(6) 0.02425(5) Uani 1 1 d .
C25 C 0.57221(16) 0.9036(4) 0.09096(8) 0.0197(3) Uani 1 1 d .
F25 F 0.59983(11) 0.8617(3) 0.03494(5) 0.0267(2) Uani 1 1 d .
C26 C 0.47997(17) 0.7468(4) 0.10334(9) 0.0200(3) Uani 1 1 d .
F26 F 0.41980(11) 0.5600(3) 0.06000(6) 0.0296(3) Uani 1 1 d .

loop_
_atom_site_aniso_label
_atom_site_aniso_U_11
_atom_site_aniso_U_22
_atom_site_aniso_U_33
_atom_site_aniso_U_23
_atom_site_aniso_U_13
_atom_site_aniso_U_12
N11 0.0172(7) 0.0231(8) 0.0283(7) 0.0061(6) 0.0065(6) -0.0027(6)
O11 0.0259(7) 0.0345(8) 0.0408(8) 0.0013(7) 0.0107(6) -0.0134(7)
C12 0.0211(8) 0.0264(9) 0.0294(8) 0.0072(8) 0.0112(7) 0.0016(8)
C13 0.0203(8) 0.0245(9) 0.0273(8) -0.0002(7) 0.0083(7) 0.0015(7)
N14 0.0183(7) 0.0248(8) 0.0313(8) 0.0011(7) 0.0082(6) -0.0025(6)
C15 0.0195(8) 0.0278(9) 0.0291(8) 0.0041(8) 0.0110(7) -0.0019(8)
C16 0.0209(9) 0.0282(10) 0.0254(8) 0.0018(7) 0.0083(7) -0.0029(7)
C21 0.0168(8) 0.0205(8) 0.0238(8) -0.0004(7) 0.0070(6) 0.0005(7)
O21 0.0248(7) 0.0287(7) 0.0299(7) -0.0046(6) 0.0120(6) -0.0083(6)
C22 0.0202(8) 0.0236(9) 0.0181(7) -0.0031(6) 0.0073(6) 0.0000(7)
F22 0.0352(7) 0.0364(7) 0.0229(5) -0.0073(5) 0.0152(5) -0.0049(6)
C23 0.0196(8) 0.0206(8) 0.0209(7) -0.0023(6) 0.0030(6) -0.0002(7)
F23 0.0303(6) 0.0304(7) 0.0253(5) -0.0098(5) 0.0049(5) -0.0085(5)
C24 0.0162(7) 0.0212(8) 0.0216(7) 0.0011(7) 0.0051(6) 0.0008(7)
I1 0.01743(7) 0.02603(8) 0.03012(7) 0.00226(5) 0.00722(5) -0.00176(4)
C25 0.0187(8) 0.0242(8) 0.0173(7) -0.0008(7) 0.0064(6) 0.0023(7)
F25 0.0262(6) 0.0367(7) 0.0197(5) -0.0035(5) 0.0104(4) 0.0000(5)
C26 0.0182(8) 0.0218(8) 0.0193(7) -0.0044(6) 0.0029(6) -0.0015(7)
F26 0.0276(6) 0.0340(7) 0.0271(5) -0.0127(5) 0.0059(4) -0.0099(6)

loop_
_atom_type_symbol
_atom_type_description
_atom_type_scat_dispersion_real
_atom_type_scat_dispersion_imag
_atom_type_scat_source
C C 0.0033 0.0016 'International Tables Vol C Tables 4.2.6.8 and 6.1.1.4'
H H 0.0000 0.0000 'International Tables Vol C Tables 4.2.6.8 and 6.1.1.4'
N N 0.0061 0.0033 'International Tables Vol C Tables 4.2.6.8 and 6.1.1.4'
O O 0.0106 0.0060 'International Tables Vol C Tables 4.2.6.8 and 6.1.1.4'
F F 0.0171 0.0103 'International Tables Vol C Tables 4.2.6.8 and 6.1.1.4'
I I -0.4742 1.8119 'International Tables Vol C Tables 4.2.6.8 and 6.1.1.4'

loop_
_geom_angle_atom_site_label_1
_geom_angle_atom_site_label_2
_geom_angle_atom_site_label_3
_geom_angle
O11 N11 C12 121.22(16)
O11 N11 C16 120.18(18)
C12 N11 C16 118.59(17)
N11 C12 C13 119.32(17)
N11 C12 H12 120.3
C13 C12 H12 120.3
N14 C13 C12 123.63(19)
N14 C13 H13 118.2
C12 C13 H13 118.2
C15 N14 C13 116.02(18)
N14 C15 C16 123.39(17)
N14 C15 H15 118.3
C16 C15 H15 118.3
N11 C16 C15 119.02(18)
N11 C16 H16 120.5
C15 C16 H16 120.5
O21 C21 C22 118.64(17)
O21 C21 C26 125.00(19)
C22 C21 C26 116.36(18)
C21 O21 H21 111(2)
F22 C22 C23 119.81(16)
F22 C22 C21 117.92(16)
C23 C22 C21 122.27(16)
F23 C23 C22 118.45(16)
F23 C23 C24 120.44(17)
C22 C23 C24 121.11(17)
C25 C24 C23 117.02(17)
C25 C24 I1 121.78(12)
C23 C24 I1 121.18(14)
F25 C25 C26 117.82(16)
F25 C25 C24 120.16(16)
C26 C25 C24 122.01(16)
F26 C26 C25 120.54(16)
F26 C26 C21 118.26(18)
C25 C26 C21 121.20(18)

loop_
_geom_bond_atom_site_label_1
_geom_bond_atom_site_label_2
_geom_bond_distance
N11 O11 1.285(2)
N11 C12 1.349(3)
N11 C16 1.364(2)
C12 C13 1.369(3)
C12 H12 0.9500
C13 N14 1.334(3)
C13 H13 0.9500
N14 C15 1.330(3)
C15 C16 1.374(3)
C15 H15 0.9500
C16 H16 0.9500
C21 O21 1.335(2)
C21 C22 1.388(3)
C21 C26 1.388(3)
O21 H21 0.72(3)
C22 F22 1.3452(19)
C22 C23 1.369(3)
C23 F23 1.338(2)
C23 C24 1.385(2)
C24 C25 1.377(3)
C24 I1 2.0713(18)
C25 F25 1.3376(19)
C25 C26 1.377(3)
C26 F26 1.343(2)

loop_
_geom_hbond_atom_site_label_D
_geom_hbond_atom_site_label_H
_geom_hbond_atom_site_label_A
_geom_hbond_distance_DH
_geom_hbond_distance_HA
_geom_hbond_distance_DA
_geom_hbond_angle_DHA
O21 H21 N14 0.72(3) 1.97(3) 2.644(2) 156(3)

loop_
_geom_torsion_atom_site_label_1
_geom_torsion_atom_site_label_2
_geom_torsion_atom_site_label_3
_geom_torsion_atom_site_label_4
_geom_torsion
O11 N11 C12 C13 179.22(19)
C16 N11 C12 C13 0.2(3)
N11 C12 C13 N14 0.8(3)
C12 C13 N14 C15 -0.4(3)
C13 N14 C15 C16 -1.0(3)
O11 N11 C16 C15 179.42(19)
C12 N11 C16 C15 -1.6(3)
N14 C15 C16 N11 2.0(3)
O21 C21 C22 F22 -1.8(3)
C26 C21 C22 F22 178.31(18)
O21 C21 C22 C23 178.63(19)
C26 C21 C22 C23 -1.3(3)
F22 C22 C23 F23 0.2(3)
C21 C22 C23 F23 179.82(18)
F22 C22 C23 C24 -179.58(18)
C21 C22 C23 C24 0.0(3)
F23 C23 C24 C25 -178.32(17)
C22 C23 C24 C25 1.5(3)
F23 C23 C24 I1 3.2(3)
C22 C23 C24 I1 -177.03(15)
C23 C24 C25 F25 179.38(17)
I1 C24 C25 F25 -2.1(3)
C23 C24 C25 C26 -1.7(3)
I1 C24 C25 C26 176.78(15)
F25 C25 C26 F26 -0.5(3)
C24 C25 C26 F26 -179.39(18)
F25 C25 C26 C21 179.38(18)
C24 C25 C26 C21 0.5(3)
O21 C21 C26 F26 1.0(3)
C22 C21 C26 F26 -179.10(16)
O21 C21 C26 C25 -178.87(18)
C22 C21 C26 C25 1.1(3)
